data_7049770
loop_
_publ_author_name
'Tupolova, Yulia P.'
'Shcherbakov, Igor N.'
'Popov, Leonid D.'
'Lebedev, Vladimir E.'
'Tkachev, Valery V.'
'Zakharov, Konstantin V.'
'Vasiliev, Alexander N.'
'Korchagin, Denis V.'
'Palii, Andrei V.'
'Aldoshin, Sergey M.'

_publ_section_title
;
 Field-induced single-ion magnet behaviour of a hexacoordinated Co(ii)
 complex with easy-axis-type magnetic anisotropy.
;
_journal_issue 20
_journal_name_full 'Dalton transactions (Cambridge, England : 2003)'
_journal_page_first 6960
_journal_page_last 6970
_journal_paper_doi 10.1039/c9dt00770a
_journal_volume 48
_journal_year 2019
_chemical_formula_moiety 'C16 H22 Cl2 Co N8, H2 O'
_chemical_formula_sum 'C16 H24 Cl2 Co N8 O'
_chemical_formula_weight 474.26
_space_group_IT_number 2
_space_group_name_Hall '-P 1'
_space_group_name_H-M_alt 'P -1'
_symmetry_cell_setting triclinic
_symmetry_space_group_name_Hall '-P 1'
_symmetry_space_group_name_H-M 'P -1'
_atom_sites_solution_hydrogens geom
_atom_sites_solution_primary direct
_atom_sites_solution_secondary difmap
_audit_creation_method SHELXTL
_audit_update_record
;
2019-02-12 deposited with the CCDC.    2019-04-18 downloaded from the CCDC.
;
_cell_angle_alpha 103.132(4)
_cell_angle_beta 90.420(3)
_cell_angle_gamma 103.849(4)
_cell_formula_units_Z 2
_cell_length_a 7.3262(3)
_cell_length_b 9.4868(5)
_cell_length_c 15.4805(6)
_cell_measurement_reflns_used 4007
_cell_measurement_temperature 150.0(1)
_cell_measurement_theta_max 31.41
_cell_measurement_theta_min 2.86
_cell_volume 1015.16(8)
_computing_cell_refinement 'bruker XSCANS'
_computing_data_collection 'bruker XSCANS'
_computing_data_reduction 'BRUKER SHELXTL'
_computing_molecular_graphics 'BRUKER SHELXTL'
_computing_publication_material 'BRUKER SHELXTL'
_computing_structure_refinement 'BRUKER SHELXTL'
_computing_structure_solution 'BRUKER SHELXTL'
_diffrn_ambient_temperature 150.0(1)
_diffrn_detector_area_resol_mean 16.2060
_diffrn_measured_fraction_theta_full 0.996
_diffrn_measured_fraction_theta_max 0.996
_diffrn_measurement_device_type 'Xcalibur, Eos'
_diffrn_measurement_method '\w scans'
_diffrn_radiation_monochromator graphite
_diffrn_radiation_source 'Enhance (Mo) X-ray Source'
_diffrn_radiation_type MoK\a
_diffrn_radiation_wavelength 0.71073
_diffrn_reflns_av_R_equivalents 0.0251
_diffrn_reflns_av_sigmaI/netI 0.0517
_diffrn_reflns_limit_h_max 9
_diffrn_reflns_limit_h_min -9
_diffrn_reflns_limit_k_max 12
_diffrn_reflns_limit_k_min -12
_diffrn_reflns_limit_l_max 17
_diffrn_reflns_limit_l_min -21
_diffrn_reflns_number 9329
_diffrn_reflns_theta_full 28.99
_diffrn_reflns_theta_max 28.99
_diffrn_reflns_theta_min 2.87
_diffrn_standards_number 10088
_exptl_absorpt_coefficient_mu 1.134
_exptl_absorpt_correction_T_max 1.000
_exptl_absorpt_correction_T_min .9118
_exptl_absorpt_correction_type multi-scan
_exptl_absorpt_process_details SCALE3
_exptl_crystal_colour red
_exptl_crystal_density_diffrn 1.552
_exptl_crystal_density_meas ?
_exptl_crystal_density_method 'not measured'
_exptl_crystal_description prism
_exptl_crystal_F_000 490
_exptl_crystal_preparation 'Magnetic properties'
_exptl_crystal_size_max .35
_exptl_crystal_size_mid .31
_exptl_crystal_size_min .27
_refine_diff_density_max 0.452
_refine_diff_density_min -0.458
_refine_diff_density_rms 0.079
_refine_ls_extinction_method none
_refine_ls_goodness_of_fit_ref 1.032
_refine_ls_hydrogen_treatment none
_refine_ls_matrix_type full
_refine_ls_number_parameters 253
_refine_ls_number_reflns 5352
_refine_ls_number_restraints 0
_refine_ls_restrained_S_all 1.032
_refine_ls_R_factor_all 0.0572
_refine_ls_R_factor_gt 0.0405
_refine_ls_shift/su_max 0.000
_refine_ls_shift/su_mean 0.000
_refine_ls_structure_factor_coef Fsqd
_refine_ls_weighting_details 'calc w=1/[\s^2^(Fo^2^)+(0.0336P)^2^+0.2604P] where P=(Fo^2^+2Fc^2^)/3'
_refine_ls_weighting_scheme calc
_refine_ls_wR_factor_gt 0.0784
_refine_ls_wR_factor_ref 0.0841
_reflns_number_gt 4338
_reflns_number_total 5352
_reflns_threshold_expression >2sigma(I)
_cod_data_source_file c9dt00770a2.cif
_cod_data_source_block 449
_cod_depositor_comments
;
The following automatic conversions were performed:

'_exptl_crystal_density_meas' value 'none' was changed to '?' - the
value is perceived as not measured.

Automatic conversion script
Id: cif_fix_values 4973 2017-02-22 13:04:09Z antanas 

 Adding full bibliography for 7049770.cif.
;
_cod_original_cell_volume 1015.17(8)
_cod_database_code 7049770

loop_
_symmetry_equiv_pos_as_xyz
'x, y, z'
'-x, -y, -z'

loop_
_atom_site_label
_atom_site_type_symbol
_atom_site_fract_x
_atom_site_fract_y
_atom_site_fract_z
_atom_site_U_iso_or_equiv
_atom_site_adp_type
_atom_site_occupancy
_atom_site_symmetry_multiplicity
_atom_site_calc_flag
_atom_site_refinement_flags
Co1 Co 0.28020(4) 0.36604(3) 0.256039(18) 0.01427(8) Uani 1 1 d .
Cl2 Cl 0.15810(7) 0.57531(5) 0.32408(3) 0.01721(11) Uani 1 1 d .
Cl1 Cl 0.29389(8) 0.18754(6) 0.12770(3) 0.01977(12) Uani 1 1 d .
N1 N 0.2754(2) 0.26447(18) 0.36958(11) 0.0151(4) Uani 1 1 d .
N2 N 0.1133(3) 0.1734(2) 0.38611(12) 0.0197(4) Uani 1 1 d .
H2 H 0.1064 0.1343 0.4313 0.024 Uiso 1 1 calc R
N3 N -0.0202(2) 0.21897(18) 0.26214(11) 0.0156(4) Uani 1 1 d .
N4 N -0.1923(3) 0.04819(19) 0.34431(12) 0.0176(4) Uani 1 1 d .
N5 N 0.5580(2) 0.43466(18) 0.32223(11) 0.0148(4) Uani 1 1 d .
N6 N 0.6966(3) 0.52890(19) 0.29089(12) 0.0181(4) Uani 1 1 d .
H6 H 0.8098 0.5551 0.3146 0.022 Uiso 1 1 calc R
N7 N 0.7937(3) 0.67462(19) 0.19411(12) 0.0175(4) Uani 1 1 d .
N8 N 0.4707(2) 0.53608(18) 0.18738(11) 0.0148(4) Uani 1 1 d .
O1 O -0.0194(3) -0.15165(19) 0.43199(11) 0.0322(4) Uani 1 1 d .
H11 H 0.0424 -0.2121 0.3988 0.039 Uiso 1 1 d .
H12 H -0.0881 -0.1212 0.3994 0.039 Uiso 1 1 d .
C1 C 0.4288(3) 0.2881(2) 0.41880(13) 0.0152(4) Uani 1 1 d .
C2 C 0.4476(3) 0.2187(2) 0.49505(14) 0.0219(5) Uani 1 1 d .
H21 H 0.3526 0.1267 0.4873 0.033 Uiso 1 1 calc R
H22 H 0.4324 0.2858 0.5496 0.033 Uiso 1 1 calc R
H23 H 0.5700 0.1990 0.4971 0.033 Uiso 1 1 calc R
C3 C -0.0400(3) 0.1463(2) 0.32738(13) 0.0158(4) Uani 1 1 d .
C4 C -0.1754(3) 0.1889(2) 0.20659(14) 0.0176(4) Uani 1 1 d .
C5 C -0.3394(3) 0.0896(2) 0.21824(15) 0.0187(4) Uani 1 1 d .
H5 H -0.4449 0.0691 0.1794 0.022 Uiso 1 1 calc R
C6 C -0.3454(3) 0.0210(2) 0.28829(14) 0.0175(4) Uani 1 1 d .
C7 C -0.1609(3) 0.2654(3) 0.13170(15) 0.0228(5) Uani 1 1 d .
H71 H -0.0993 0.3692 0.1534 0.034 Uiso 1 1 calc R
H72 H -0.2849 0.2560 0.1068 0.034 Uiso 1 1 calc R
H73 H -0.0893 0.2202 0.0867 0.034 Uiso 1 1 calc R
C8 C -0.5201(3) -0.0860(2) 0.30576(15) 0.0231(5) Uani 1 1 d .
H81 H -0.4902 -0.1767 0.3116 0.035 Uiso 1 1 calc R
H82 H -0.6126 -0.1079 0.2572 0.035 Uiso 1 1 calc R
H83 H -0.5695 -0.0419 0.3597 0.035 Uiso 1 1 calc R
C9 C 0.5916(3) 0.3913(2) 0.39237(13) 0.0146(4) Uani 1 1 d .
C10 C 0.7765(3) 0.4426(2) 0.44570(14) 0.0200(5) Uani 1 1 d .
H101 H 0.8708 0.4064 0.4108 0.030 Uiso 1 1 calc R
H102 H 0.7649 0.4046 0.4984 0.030 Uiso 1 1 calc R
H103 H 0.8124 0.5498 0.4621 0.030 Uiso 1 1 calc R
C11 C 0.6505(3) 0.5814(2) 0.21996(13) 0.0153(4) Uani 1 1 d .
C12 C 0.7525(3) 0.7312(2) 0.12636(14) 0.0176(4) Uani 1 1 d .
C13 C 0.5709(3) 0.6917(2) 0.08669(14) 0.0191(4) Uani 1 1 d .
H13 H 0.5433 0.7303 0.0395 0.023 Uiso 1 1 calc R
C14 C 0.4312(3) 0.5932(2) 0.11912(13) 0.0158(4) Uani 1 1 d .
C15 C 0.2320(3) 0.5474(2) 0.08177(15) 0.0219(5) Uani 1 1 d .
H151 H 0.1507 0.5708 0.1284 0.033 Uiso 1 1 calc R
H152 H 0.1980 0.4419 0.0560 0.033 Uiso 1 1 calc R
H153 H 0.2191 0.6002 0.0369 0.033 Uiso 1 1 calc R
C16 C 0.9119(3) 0.8372(2) 0.09695(15) 0.0231(5) Uani 1 1 d .
H161 H 1.0097 0.7876 0.0781 0.035 Uiso 1 1 calc R
H162 H 0.9607 0.9218 0.1455 0.035 Uiso 1 1 calc R
H163 H 0.8676 0.8701 0.0483 0.035 Uiso 1 1 calc R

loop_
_atom_site_aniso_label
_atom_site_aniso_U_11
_atom_site_aniso_U_22
_atom_site_aniso_U_33
_atom_site_aniso_U_23
_atom_site_aniso_U_13
_atom_site_aniso_U_12
Co1 0.01348(15) 0.01569(14) 0.01370(14) 0.00513(10) -0.00036(11) 0.00217(11)
Cl2 0.0157(3) 0.0177(2) 0.0182(2) 0.00470(18) 0.00235(19) 0.00371(19)
Cl1 0.0196(3) 0.0204(2) 0.0182(3) 0.00223(19) -0.0002(2) 0.0052(2)
N1 0.0134(9) 0.0153(8) 0.0163(9) 0.0067(6) 0.0020(7) 0.0004(7)
N2 0.0159(9) 0.0232(9) 0.0196(9) 0.0125(7) -0.0015(8) -0.0031(7)
N3 0.0161(9) 0.0146(8) 0.0154(9) 0.0043(6) 0.0013(7) 0.0015(7)
N4 0.0171(9) 0.0168(8) 0.0178(9) 0.0060(7) 0.0018(7) 0.0004(7)
N5 0.0136(9) 0.0155(8) 0.0154(8) 0.0058(6) 0.0021(7) 0.0019(7)
N6 0.0135(9) 0.0237(9) 0.0180(9) 0.0116(7) -0.0004(7) -0.0001(7)
N7 0.0173(9) 0.0183(8) 0.0171(9) 0.0068(7) 0.0034(7) 0.0025(7)
N8 0.0140(9) 0.0166(8) 0.0142(8) 0.0043(6) 0.0016(7) 0.0041(7)
O1 0.0475(12) 0.0298(9) 0.0247(9) 0.0077(7) 0.0046(8) 0.0184(8)
C1 0.0170(10) 0.0145(9) 0.0142(10) 0.0036(7) 0.0007(8) 0.0042(8)
C2 0.0227(12) 0.0244(11) 0.0196(11) 0.0111(9) -0.0011(9) 0.0022(9)
C3 0.0162(11) 0.0153(9) 0.0148(10) 0.0032(7) 0.0016(8) 0.0017(8)
C4 0.0183(11) 0.0168(10) 0.0178(10) 0.0025(8) 0.0016(9) 0.0060(8)
C5 0.0132(10) 0.0190(10) 0.0239(11) 0.0056(8) -0.0005(9) 0.0035(8)
C6 0.0166(11) 0.0130(9) 0.0208(11) 0.0016(8) 0.0014(9) 0.0018(8)
C7 0.0187(12) 0.0301(12) 0.0223(11) 0.0137(9) -0.0005(9) 0.0043(9)
C8 0.0175(11) 0.0222(11) 0.0262(12) 0.0060(9) 0.0011(9) -0.0021(9)
C9 0.0157(10) 0.0167(9) 0.0124(9) 0.0036(7) 0.0016(8) 0.0056(8)
C10 0.0161(11) 0.0279(11) 0.0161(10) 0.0083(8) -0.0007(9) 0.0024(9)
C11 0.0173(11) 0.0149(9) 0.0140(10) 0.0028(7) 0.0013(8) 0.0050(8)
C12 0.0234(12) 0.0131(9) 0.0160(10) 0.0029(8) 0.0050(9) 0.0043(8)
C13 0.0236(12) 0.0192(10) 0.0168(10) 0.0091(8) 0.0023(9) 0.0053(9)
C14 0.0178(11) 0.0162(9) 0.0142(10) 0.0042(7) 0.0018(8) 0.0052(8)
C15 0.0203(12) 0.0278(11) 0.0194(11) 0.0111(9) -0.0013(9) 0.0041(9)
C16 0.0236(12) 0.0221(11) 0.0241(12) 0.0099(9) 0.0041(10) 0.0023(9)

loop_
_atom_type_symbol
_atom_type_description
_atom_type_scat_dispersion_real
_atom_type_scat_dispersion_imag
_atom_type_scat_source
C C 0.0033 0.0016 'International Tables Vol C Tables 4.2.6.8 and 6.1.1.4'
H H 0.0000 0.0000 'International Tables Vol C Tables 4.2.6.8 and 6.1.1.4'
N N 0.0061 0.0033 'International Tables Vol C Tables 4.2.6.8 and 6.1.1.4'
Co Co 0.3494 0.9721 'International Tables Vol C Tables 4.2.6.8 and 6.1.1.4'
Cl Cl 0.1484 0.1585 'International Tables Vol C Tables 4.2.6.8 and 6.1.1.4'
O O 0.0106 0.0060 'International Tables Vol C Tables 4.2.6.8 and 6.1.1.4'

loop_
_geom_angle_atom_site_label_1
_geom_angle_atom_site_label_2
_geom_angle_atom_site_label_3
_geom_angle
N5 Co1 N1 71.23(7)
N5 Co1 Cl1 106.35(5)
N1 Co1 Cl1 108.59(5)
N5 Co1 N3 141.95(7)
N1 Co1 N3 70.73(6)
Cl1 Co1 N3 84.99(4)
N5 Co1 N8 71.55(6)
N1 Co1 N8 142.54(6)
Cl1 Co1 N8 85.88(4)
N3 Co1 N8 146.42(6)
N5 Co1 Cl2 100.06(5)
N1 Co1 Cl2 98.45(5)
Cl1 Co1 Cl2 146.93(2)
N3 Co1 Cl2 86.36(4)
N8 Co1 Cl2 83.91(4)
C1 N1 N2 120.66(18)
C1 N1 Co1 119.79(15)
N2 N1 Co1 119.52(13)
N1 N2 C3 117.08(18)
N1 N2 H2 121.5
C3 N2 H2 121.5
C3 N3 C4 115.06(19)
C3 N3 Co1 115.08(13)
C4 N3 Co1 129.73(15)
C3 N4 C6 115.27(19)
C9 N5 N6 119.97(18)
C9 N5 Co1 120.89(15)
N6 N5 Co1 119.10(13)
N5 N6 C11 117.89(17)
N5 N6 H6 121.1
C11 N6 H6 121.1
C11 N7 C12 115.63(19)
C11 N8 C14 115.18(19)
C11 N8 Co1 114.03(14)
C14 N8 Co1 130.76(14)
H11 O1 H12 110.7
N1 C1 C9 113.67(18)
N1 C1 C2 125.2(2)
C9 C1 C2 121.10(18)
C1 C2 H21 109.5
C1 C2 H22 109.5
H21 C2 H22 109.5
C1 C2 H23 109.5
H21 C2 H23 109.5
H22 C2 H23 109.5
N3 C3 N4 128.45(19)
N3 C3 N2 117.47(19)
N4 C3 N2 114.08(19)
N3 C4 C5 121.1(2)
N3 C4 C7 117.5(2)
C5 C4 C7 121.48(19)
C4 C5 C6 119.3(2)
C4 C5 H5 120.4
C6 C5 H5 120.4
N4 C6 C5 120.9(2)
N4 C6 C8 117.1(2)
C5 C6 C8 122.05(19)
C4 C7 H71 109.5
C4 C7 H72 109.5
H71 C7 H72 109.5
C4 C7 H73 109.5
H71 C7 H73 109.5
H72 C7 H73 109.5
C6 C8 H81 109.5
C6 C8 H82 109.5
H81 C8 H82 109.5
C6 C8 H83 109.5
H81 C8 H83 109.5
H82 C8 H83 109.5
N5 C9 C1 114.32(18)
N5 C9 C10 124.1(2)
C1 C9 C10 121.59(18)
C9 C10 H101 109.5
C9 C10 H102 109.5
H101 C10 H102 109.5
C9 C10 H103 109.5
H101 C10 H103 109.5
H102 C10 H103 109.5
N7 C11 N8 128.65(19)
N7 C11 N6 114.05(18)
N8 C11 N6 117.29(19)
N7 C12 C13 121.0(2)
N7 C12 C16 116.3(2)
C13 C12 C16 122.7(2)
C12 C13 C14 118.6(2)
C12 C13 H13 120.7
C14 C13 H13 120.7
N8 C14 C13 120.92(19)
N8 C14 C15 116.94(19)
C13 C14 C15 122.14(19)
C14 C15 H151 109.5
C14 C15 H152 109.5
H151 C15 H152 109.5
C14 C15 H153 109.5
H151 C15 H153 109.5
H152 C15 H153 109.5
C12 C16 H161 109.5
C12 C16 H162 109.5
H161 C16 H162 109.5
C12 C16 H163 109.5
H161 C16 H163 109.5
H162 C16 H163 109.5

loop_
_geom_bond_atom_site_label_1
_geom_bond_atom_site_label_2
_geom_bond_distance
Co1 N5 2.1561(17)
Co1 N1 2.1848(18)
Co1 Cl1 2.3196(6)
Co1 N3 2.3221(18)
Co1 N8 2.3245(18)
Co1 Cl2 2.4010(6)
N1 C1 1.297(3)
N1 N2 1.355(2)
N2 C3 1.376(3)
N2 H2 0.8600
N3 C3 1.337(3)
N3 C4 1.354(3)
N4 C3 1.341(3)
N4 C6 1.350(3)
N5 C9 1.287(3)
N5 N6 1.355(2)
N6 C11 1.375(3)
N6 H6 0.8600
N7 C11 1.329(3)
N7 C12 1.345(3)
N8 C11 1.339(3)
N8 C14 1.351(3)
O1 H11 0.8895
O1 H12 0.8507
C1 C9 1.476(3)
C1 C2 1.497(3)
C2 H21 0.9600
C2 H22 0.9600
C2 H23 0.9600
C4 C5 1.379(3)
C4 C7 1.493(3)
C5 C6 1.382(3)
C5 H5 0.9300
C6 C8 1.500(3)
C7 H71 0.9600
C7 H72 0.9600
C7 H73 0.9600
C8 H81 0.9600
C8 H82 0.9600
C8 H83 0.9600
C9 C10 1.496(3)
C10 H101 0.9600
C10 H102 0.9600
C10 H103 0.9600
C12 C13 1.390(3)
C12 C16 1.495(3)
C13 C14 1.391(3)
C13 H13 0.9300
C14 C15 1.491(3)
C15 H151 0.9600
C15 H152 0.9600
C15 H153 0.9600
C16 H161 0.9600
C16 H162 0.9600
C16 H163 0.9600

loop_
_geom_torsion_atom_site_label_1
_geom_torsion_atom_site_label_2
_geom_torsion_atom_site_label_3
_geom_torsion_atom_site_label_4
_geom_torsion
N5 Co1 N1 C1 -1.17(15)
Cl1 Co1 N1 C1 100.33(15)
N3 Co1 N1 C1 177.90(17)
N8 Co1 N1 C1 -8.0(2)
Cl2 Co1 N1 C1 -98.98(15)
N5 Co1 N1 N2 -179.05(16)
Cl1 Co1 N1 N2 -77.55(15)
N3 Co1 N1 N2 0.02(14)
N8 Co1 N1 N2 174.14(12)
Cl2 Co1 N1 N2 83.14(14)
C1 N1 N2 C3 -175.78(18)
Co1 N1 N2 C3 2.1(2)
N5 Co1 N3 C3 -0.7(2)
N1 Co1 N3 C3 -2.15(14)
Cl1 Co1 N3 C3 109.54(14)
N8 Co1 N3 C3 -175.67(13)
Cl2 Co1 N3 C3 -102.41(14)
N5 Co1 N3 C4 -176.41(15)
N1 Co1 N3 C4 -177.84(19)
Cl1 Co1 N3 C4 -66.15(17)
N8 Co1 N3 C4 8.6(2)
Cl2 Co1 N3 C4 81.90(17)
N1 Co1 N5 C9 -1.03(15)
Cl1 Co1 N5 C9 -105.57(15)
N3 Co1 N5 C9 -2.4(2)
N8 Co1 N5 C9 174.61(17)
Cl2 Co1 N5 C9 94.56(15)
N1 Co1 N5 N6 -178.70(16)
Cl1 Co1 N5 N6 76.75(14)
N3 Co1 N5 N6 179.87(12)
N8 Co1 N5 N6 -3.07(13)
Cl2 Co1 N5 N6 -83.12(14)
C9 N5 N6 C11 -175.02(18)
Co1 N5 N6 C11 2.7(2)
N5 Co1 N8 C11 3.20(13)
N1 Co1 N8 C11 10.00(19)
Cl1 Co1 N8 C11 -105.55(13)
N3 Co1 N8 C11 179.92(12)
Cl2 Co1 N8 C11 105.95(13)
N5 Co1 N8 C14 -178.71(19)
N1 Co1 N8 C14 -171.91(15)
Cl1 Co1 N8 C14 72.54(17)
N3 Co1 N8 C14 -2.0(2)
Cl2 Co1 N8 C14 -75.96(17)
N2 N1 C1 C9 -179.31(17)
Co1 N1 C1 C9 2.8(2)
N2 N1 C1 C2 1.5(3)
Co1 N1 C1 C2 -176.31(16)
C4 N3 C3 N4 0.2(3)
Co1 N3 C3 N4 -176.13(17)
C4 N3 C3 N2 -179.63(18)
Co1 N3 C3 N2 4.0(2)
C6 N4 C3 N3 -0.6(3)
C6 N4 C3 N2 179.20(18)
N1 N2 C3 N3 -4.1(3)
N1 N2 C3 N4 176.03(17)
C3 N3 C4 C5 -0.2(3)
Co1 N3 C4 C5 175.53(15)
C3 N3 C4 C7 -179.24(19)
Co1 N3 C4 C7 -3.5(3)
N3 C4 C5 C6 0.6(3)
C7 C4 C5 C6 179.6(2)
C3 N4 C6 C5 1.0(3)
C3 N4 C6 C8 -178.91(18)
C4 C5 C6 N4 -1.0(3)
C4 C5 C6 C8 178.91(19)
N6 N5 C9 C1 -179.60(16)
Co1 N5 C9 C1 2.7(2)
N6 N5 C9 C10 2.2(3)
Co1 N5 C9 C10 -175.43(15)
N1 C1 C9 N5 -3.6(3)
C2 C1 C9 N5 175.64(18)
N1 C1 C9 C10 174.67(18)
C2 C1 C9 C10 -6.1(3)
C12 N7 C11 N8 0.2(3)
C12 N7 C11 N6 -178.33(17)
C14 N8 C11 N7 0.1(3)
Co1 N8 C11 N7 178.47(17)
C14 N8 C11 N6 178.56(17)
Co1 N8 C11 N6 -3.0(2)
N5 N6 C11 N7 179.18(17)
N5 N6 C11 N8 0.5(3)
C11 N7 C12 C13 -0.6(3)
C11 N7 C12 C16 179.54(18)
N7 C12 C13 C14 0.7(3)
C16 C12 C13 C14 -179.45(19)
C11 N8 C14 C13 0.0(3)
Co1 N8 C14 C13 -178.04(14)
C11 N8 C14 C15 -179.07(18)
Co1 N8 C14 C15 2.9(3)
C12 C13 C14 N8 -0.4(3)
C12 C13 C14 C15 178.67(19)
